data_4103392
loop_
_publ_author_name
'Atsushi Kobayashi'
'Masa-aki Dosen'
'Mee Chang'
'Kiyohiko Nakajima'
'Shin-ichiro Noro'
'Masako Kato'

_publ_contact_author_email akoba@sci.hokudai.ac.jp
_publ_contact_author_fax +81-11-706-3447
_publ_contact_author_name 'Atsushi Kobayashi'
_publ_contact_author_phone +81-11-706-3819
_publ_section_title
;
 Synthesis of Metal-Hydrazone Complexes and Vapochromic Behavior of Their
 Hydrogen-Bonded Proton-Transfer Assemblies
;
_journal_name_full 'Journal of the American Chemical Society'
_journal_page_first 15286
_journal_page_last 15298
_journal_paper_doi 10.1021/ja1063444
_journal_volume 132
_journal_year 2010
_chemical_formula_moiety 'C13 H12 Cl N3 Pd S '
_chemical_formula_sum 'C13 H12 Cl N3 Pd S'
_chemical_formula_weight 384.17
_space_group_IT_number 14
_symmetry_cell_setting monoclinic
_symmetry_Int_Tables_number 14
_symmetry_space_group_name_Hall '-P 2ybc'
_symmetry_space_group_name_H-M 'P 1 21/c 1'
_audit_creation_date 2010-06-03
_audit_creation_method 'by CrystalStructure 3.8'
_cell_angle_alpha 90.0000
_cell_angle_beta 92.523(6)
_cell_angle_gamma 90.0000
_cell_formula_units_Z 4
_cell_length_a 7.297(3)
_cell_length_b 8.506(3)
_cell_length_c 21.594(8)
_cell_measurement_reflns_used 4183
_cell_measurement_temperature 153.1
_cell_measurement_theta_max 27.5
_cell_measurement_theta_min 3.0
_cell_volume 1339.0(9)
_computing_cell_refinement CrystalClear
_computing_data_collection CrystalClear
_computing_data_reduction CrystalStructure
_computing_publication_material 'CrystalStructure 3.8'
_computing_structure_refinement SHELXL
_computing_structure_solution SIR2004
_diffrn_ambient_temperature 153.1
_diffrn_detector_area_resol_mean 7.31
_diffrn_measured_fraction_theta_full 0.990
_diffrn_measured_fraction_theta_max 0.990
_diffrn_measurement_device_type 'Rigaku Mercury'
_diffrn_measurement_method \w
_diffrn_radiation_type 'Mo K\a'
_diffrn_radiation_wavelength 0.71070
_diffrn_reflns_av_R_equivalents 0.029
_diffrn_reflns_limit_h_max 6
_diffrn_reflns_limit_h_min -9
_diffrn_reflns_limit_k_max 10
_diffrn_reflns_limit_k_min -11
_diffrn_reflns_limit_l_max 27
_diffrn_reflns_limit_l_min -27
_diffrn_reflns_number 9768
_diffrn_reflns_theta_full 27.48
_diffrn_reflns_theta_max 27.48
_exptl_absorpt_coefficient_mu 1.729
_exptl_absorpt_correction_T_max 0.841
_exptl_absorpt_correction_T_min 0.547
_exptl_absorpt_correction_type multi-scan
_exptl_absorpt_process_details 'Jacobson, R. (1998) Private communication'
_exptl_crystal_colour reddishPurple
_exptl_crystal_density_diffrn 1.906
_exptl_crystal_density_method 'not measured'
_exptl_crystal_description platelet
_exptl_crystal_F_000 760.00
_exptl_crystal_size_max 0.30
_exptl_crystal_size_mid 0.10
_exptl_crystal_size_min 0.10
_refine_diff_density_max 0.83
_refine_diff_density_min -1.80
_refine_ls_extinction_method none
_refine_ls_goodness_of_fit_ref 1.191
_refine_ls_hydrogen_treatment refall
_refine_ls_number_parameters 177
_refine_ls_number_reflns 3035
_refine_ls_R_factor_gt 0.0342
_refine_ls_shift/su_max 0.0010
_refine_ls_structure_factor_coef Fsqd
_refine_ls_weighting_details 'w = 1/[\s^2^(Fo^2^)+(0.0440P)^2^+1.7711P] where P=(Fo^2^+2Fc^2^)/3'
_refine_ls_weighting_scheme calc
_refine_ls_wR_factor_ref 0.0899
_reflns_number_gt 2765
_reflns_number_total 3035
_reflns_threshold_expression F^2^>2.0\s(F^2^)
_cod_data_source_file ja1063444_si_001.cif
_cod_data_source_block '__complex1_[PdCl(mtbhp)]'
_cod_original_cell_volume 1338.9(8)
_cod_original_formula_sum 'C13 H12 Cl N3 Pd S '
_cod_database_code 4103392

loop_
_symmetry_equiv_pos_site_id
_symmetry_equiv_pos_as_xyz
1 +X,+Y,+Z
2 -X,1/2+Y,1/2-Z
3 -X,-Y,-Z
4 +X,1/2-Y,1/2+Z

loop_
_atom_site_label
_atom_site_type_symbol
_atom_site_fract_x
_atom_site_fract_y
_atom_site_fract_z
_atom_site_U_iso_or_equiv
_atom_site_adp_type
_atom_site_occupancy
_atom_site_symmetry_multiplicity
_atom_site_calc_flag
_atom_site_refinement_flags
Pd(1) Pd -0.28132(3) 0.14469(3) 0.438303(10) 0.00974(10) Uani 1.00 1 d .
Cl(1) Cl -0.33957(16) 0.36383(10) 0.37720(4) 0.0289(2) Uani 1.00 1 d .
S(1) S -0.38638(10) 0.28579(9) 0.51795(4) 0.01148(16) Uani 1.00 1 d .
N(1) N -0.2194(3) -0.0511(3) 0.48485(12) 0.0101(5) Uani 1.00 1 d .
N(2) N -0.1573(3) -0.1754(3) 0.45030(13) 0.0116(5) Uani 1.00 1 d .
N(3) N -0.1999(3) 0.0078(3) 0.36912(13) 0.0114(5) Uani 1.00 1 d .
C(1) C -0.3599(4) 0.1771(3) 0.58812(15) 0.0107(5) Uani 1.00 1 d .
C(2) C -0.4234(4) 0.2538(3) 0.64015(15) 0.0143(6) Uani 1.00 1 d .
C(3) C -0.4146(4) 0.1824(4) 0.69774(16) 0.0161(6) Uani 1.00 1 d .
C(4) C -0.3444(4) 0.0315(4) 0.70364(16) 0.0160(6) Uani 1.00 1 d .
C(5) C -0.2867(4) -0.0465(4) 0.65212(15) 0.0144(6) Uani 1.00 1 d .
C(6) C -0.2911(4) 0.0228(3) 0.59275(15) 0.0111(5) Uani 1.00 1 d .
C(7) C -0.2275(4) -0.0780(3) 0.54398(15) 0.0119(6) Uani 1.00 1 d .
C(8) C -0.1530(4) -0.1393(3) 0.39011(15) 0.0117(6) Uani 1.00 1 d .
C(9) C -0.1006(4) -0.2542(3) 0.34658(16) 0.0144(6) Uani 1.00 1 d .
C(10) C -0.0977(4) -0.2165(4) 0.28523(16) 0.0167(6) Uani 1.00 1 d .
C(11) C -0.1472(4) -0.0652(4) 0.26498(15) 0.0167(6) Uani 1.00 1 d .
C(12) C -0.1963(4) 0.0422(4) 0.30808(15) 0.0152(6) Uani 1.00 1 d .
C(13) C -0.2199(4) 0.4415(3) 0.53207(17) 0.0188(6) Uani 1.00 1 d .
H(1) H -0.4734 0.3566 0.6359 0.017 Uiso 1.00 1 c R
H(2) H -0.4563 0.2364 0.7330 0.019 Uiso 1.00 1 c R
H(3) H -0.3362 -0.0180 0.7431 0.019 Uiso 1.00 1 c R
H(4) H -0.2421 -0.1509 0.6568 0.017 Uiso 1.00 1 c R
H(5) H -0.194(5) -0.176(5) 0.5590(18) 0.025(11) Uiso 1.00 1 c .
H(6) H -0.0678 -0.3571 0.3601 0.017 Uiso 1.00 1 c R
H(7) H -0.0619 -0.2930 0.2561 0.020 Uiso 1.00 1 c R
H(8) H -0.1466 -0.0382 0.2223 0.020 Uiso 1.00 1 c R
H(9) H -0.2293 0.1452 0.2947 0.018 Uiso 1.00 1 c R
H(10) H -0.1237 0.4049 0.5617 0.023 Uiso 1.00 1 c R
H(11) H -0.2810 0.5335 0.5491 0.023 Uiso 1.00 1 c R
H(12) H -0.1650 0.4702 0.4930 0.023 Uiso 1.00 1 c R

loop_
_atom_site_aniso_label
_atom_site_aniso_U_11
_atom_site_aniso_U_22
_atom_site_aniso_U_33
_atom_site_aniso_U_12
_atom_site_aniso_U_13
_atom_site_aniso_U_23
Pd(1) 0.01147(14) 0.00543(14) 0.01225(15) 0.00123(8) -0.00025(9) 0.00165(8)
Cl(1) 0.0558(6) 0.0115(4) 0.0194(4) 0.0102(3) 0.0023(4) 0.0069(3)
S(1) 0.0116(3) 0.0072(3) 0.0156(3) 0.0023(2) -0.0007(2) 0.0008(2)
N(1) 0.0086(11) 0.0065(11) 0.0150(13) -0.0002(9) -0.0018(9) 0.0001(9)
N(2) 0.0151(12) 0.0056(11) 0.0141(13) 0.0025(9) 0.0002(10) -0.0010(9)
N(3) 0.0101(11) 0.0099(12) 0.0141(13) 0.0008(9) -0.0005(9) 0.0009(9)
C(1) 0.0085(12) 0.0094(14) 0.0141(15) -0.0005(10) -0.0014(10) 0.0006(11)
C(2) 0.0117(14) 0.0112(15) 0.0201(17) 0.0010(11) 0.0008(12) -0.0013(12)
C(3) 0.0133(14) 0.0175(16) 0.0174(17) -0.0016(12) 0.0003(12) -0.0050(12)
C(4) 0.0154(15) 0.0190(16) 0.0136(15) -0.0018(12) -0.0006(12) 0.0014(12)
C(5) 0.0141(14) 0.0126(15) 0.0161(16) -0.0009(11) -0.0018(12) 0.0024(11)
C(6) 0.0089(13) 0.0090(14) 0.0153(15) -0.0010(10) -0.0019(11) 0.0002(11)
C(7) 0.0133(13) 0.0066(14) 0.0157(15) 0.0006(11) -0.0016(11) 0.0026(11)
C(8) 0.0077(13) 0.0096(14) 0.0176(15) -0.0002(10) -0.0013(11) -0.0010(11)
C(9) 0.0127(14) 0.0110(15) 0.0194(16) -0.0000(11) -0.0008(12) -0.0028(11)
C(10) 0.0121(14) 0.0170(16) 0.0208(17) -0.0014(12) 0.0008(12) -0.0067(13)
C(11) 0.0168(15) 0.0219(17) 0.0115(15) -0.0010(13) 0.0017(12) 0.0002(12)
C(12) 0.0148(14) 0.0149(15) 0.0161(16) -0.0019(12) 0.0012(12) 0.0034(12)
C(13) 0.0223(16) 0.0091(15) 0.0249(18) -0.0056(12) 0.0004(13) -0.0004(13)

loop_
_atom_type_symbol
_atom_type_description
_atom_type_scat_dispersion_real
_atom_type_scat_dispersion_imag
_atom_type_scat_source
C C 0.003 0.002
;
International Tables for Crystallography
(1992, Vol. C, Tables 4.2.6.8 and 6.1.1.4)
;
H H 0.000 0.000
;
International Tables for Crystallography
(1992, Vol. C, Table 6.1.1.4)
;
N N 0.006 0.003
;
International Tables for Crystallography
(1992, Vol. C, Tables 4.2.6.8 and 6.1.1.4)
;
Pd Pd -0.999 1.007
;
International Tables for Crystallography
(1992, Vol. C, Tables 4.2.6.8 and 6.1.1.4)
;
S S 0.125 0.123
;
International Tables for Crystallography
(1992, Vol. C, Tables 4.2.6.8 and 6.1.1.4)
;
Cl Cl 0.148 0.159
;
International Tables for Crystallography
(1992, Vol. C, Tables 4.2.6.8 and 6.1.1.4)
;

loop_
_geom_angle_atom_site_label_1
_geom_angle_atom_site_label_2
_geom_angle_atom_site_label_3
_geom_angle
_geom_angle_publ_flag
Cl(1) Pd(1) S(1) 86.91(3) yes
Cl(1) Pd(1) N(1) 175.08(7) yes
Cl(1) Pd(1) N(3) 95.51(8) yes
S(1) Pd(1) N(1) 97.90(7) yes
S(1) Pd(1) N(3) 176.10(7) yes
N(1) Pd(1) N(3) 79.74(10) yes
Pd(1) S(1) C(1) 110.17(10) yes
Pd(1) S(1) C(13) 105.59(11) yes
C(1) S(1) C(13) 100.92(15) yes
Pd(1) N(1) N(2) 116.15(19) yes
Pd(1) N(1) C(7) 128.7(2) yes
N(2) N(1) C(7) 115.2(2) yes
N(1) N(2) C(8) 111.8(2) yes
Pd(1) N(3) C(8) 111.2(2) yes
Pd(1) N(3) C(12) 128.3(2) yes
C(8) N(3) C(12) 120.4(2) yes
S(1) C(1) C(2) 114.5(2) yes
S(1) C(1) C(6) 124.8(2) yes
C(2) C(1) C(6) 120.6(2) yes
C(1) C(2) C(3) 121.0(3) yes
C(2) C(3) C(4) 119.5(3) yes
C(3) C(4) C(5) 119.8(3) yes
C(4) C(5) C(6) 122.5(3) yes
C(1) C(6) C(5) 116.6(2) yes
C(1) C(6) C(7) 128.6(2) yes
C(5) C(6) C(7) 114.7(2) yes
N(1) C(7) C(6) 129.7(2) yes
N(2) C(8) N(3) 121.0(2) yes
N(2) C(8) C(9) 120.2(2) yes
N(3) C(8) C(9) 118.7(2) yes
C(8) C(9) C(10) 119.8(3) yes
C(9) C(10) C(11) 120.3(3) yes
C(10) C(11) C(12) 118.3(3) yes
N(3) C(12) C(11) 122.5(3) yes
C(1) C(2) H(1) 119.5(3) no
C(3) C(2) H(1) 119.5(3) no
C(2) C(3) H(2) 120.3(3) no
C(4) C(3) H(2) 120.3(3) no
C(3) C(4) H(3) 120.1(3) no
C(5) C(4) H(3) 120.1(3) no
C(4) C(5) H(4) 118.7(3) no
C(6) C(5) H(4) 118.7(3) no
N(1) C(7) H(5) 119(2) no
C(6) C(7) H(5) 112(2) no
C(8) C(9) H(6) 120.1(3) no
C(10) C(9) H(6) 120.1(3) no
C(9) C(10) H(7) 119.9(3) no
C(11) C(10) H(7) 119.9(3) no
C(10) C(11) H(8) 120.8(3) no
C(12) C(11) H(8) 120.8(3) no
N(3) C(12) H(9) 118.8(3) no
C(11) C(12) H(9) 118.7(3) no
S(1) C(13) H(10) 109.5(2) no
S(1) C(13) H(11) 109.5(2) no
S(1) C(13) H(12) 109.5(2) no
H(10) C(13) H(11) 109.5(3) no
H(10) C(13) H(12) 109.5(3) no
H(11) C(13) H(12) 109.5(3) no

loop_
_geom_bond_atom_site_label_1
_geom_bond_atom_site_label_2
_geom_bond_distance
_geom_bond_publ_flag
Pd(1) Cl(1) 2.3123(8) yes
Pd(1) S(1) 2.2588(8) yes
Pd(1) N(1) 1.987(2) yes
Pd(1) N(3) 2.005(2) yes
S(1) C(1) 1.778(3) yes
S(1) C(13) 1.814(3) yes
N(1) N(2) 1.382(3) yes
N(1) C(7) 1.301(4) yes
N(2) C(8) 1.337(4) yes
N(3) C(8) 1.369(4) yes
N(3) C(12) 1.352(4) yes
C(1) C(2) 1.396(4) yes
C(1) C(6) 1.407(4) yes
C(2) C(3) 1.383(4) yes
C(3) C(4) 1.386(4) yes
C(4) C(5) 1.377(4) yes
C(5) C(6) 1.410(4) yes
C(6) C(7) 1.450(4) yes
C(8) C(9) 1.420(4) yes
C(9) C(10) 1.364(4) yes
C(10) C(11) 1.401(4) yes
C(11) C(12) 1.364(4) yes
C(2) H(1) 0.950(3) no
C(3) H(2) 0.950(3) no
C(4) H(3) 0.950(3) no
C(5) H(4) 0.950(3) no
C(7) H(5) 0.92(4) no
C(9) H(6) 0.950(3) no
C(10) H(7) 0.950(3) no
C(11) H(8) 0.950(3) no
C(12) H(9) 0.950(3) no
C(13) H(10) 0.980(3) no
C(13) H(11) 0.980(3) no
C(13) H(12) 0.980(3) no

loop_
_geom_contact_atom_site_label_1
_geom_contact_atom_site_label_2
_geom_contact_distance
_geom_contact_site_symmetry_2
Pd(1) C(6) 3.468(2) 3_456
S(1) N(1) 3.499(2) 3_456
S(1) N(2) 3.555(2) 3_456
S(1) C(7) 3.538(3) 3_456
N(1) S(1) 3.499(2) 3_456
N(1) N(1) 3.355(3) 3_556
N(1) N(2) 3.591(3) 3_556
N(1) C(1) 3.554(3) 3_456
N(1) C(7) 3.522(3) 3_556
N(2) S(1) 3.555(2) 3_456
N(2) N(1) 3.591(3) 3_556
N(2) C(1) 3.584(4) 3_456
N(2) C(7) 3.538(4) 3_556
N(2) C(13) 3.571(4) 3_556
N(3) C(2) 3.536(4) 3_456
N(3) C(3) 3.501(4) 3_456
C(1) N(1) 3.554(3) 3_456
C(1) N(2) 3.584(4) 3_456
C(2) N(3) 3.536(4) 3_456
C(2) C(8) 3.279(4) 3_456
C(2) C(9) 3.498(4) 3_456
C(3) N(3) 3.501(4) 3_456
C(3) C(11) 3.477(4) 3_456
C(3) C(12) 3.420(4) 3_456
C(4) C(10) 3.587(4) 3_556
C(4) C(12) 3.408(4) 3_456
C(5) C(12) 3.591(4) 3_556
C(6) Pd(1) 3.468(2) 3_456
C(6) C(8) 3.393(4) 3_556
C(7) S(1) 3.538(3) 3_456
C(7) N(1) 3.522(3) 3_556
C(7) N(2) 3.538(4) 3_556
C(7) C(8) 3.578(4) 3_556
C(8) C(2) 3.279(4) 3_456
C(8) C(6) 3.393(4) 3_556
C(8) C(7) 3.578(4) 3_556
C(9) C(2) 3.498(4) 3_456
C(10) C(4) 3.587(4) 3_556
C(11) C(3) 3.477(4) 3_456
C(12) C(3) 3.420(4) 3_456
C(12) C(4) 3.408(4) 3_456
C(12) C(5) 3.591(4) 3_556
C(13) N(2) 3.571(4) 3_556
Pd(1) H(5) 3.47(4) 3_556
Cl(1) H(1) 2.7503(9) 3_466
Cl(1) H(2) 3.3044(8) 4_554
Cl(1) H(3) 3.1799(8) 4_554
Cl(1) H(4) 3.5967(10) 3_456
Cl(1) H(6) 3.1256(9) 1_565
Cl(1) H(11) 3.3689(11) 3_466
S(1) H(5) 3.54(4) 3_456
S(1) H(11) 3.1684(7) 3_466
N(2) H(1) 3.558(2) 3_456
N(2) H(10) 2.851(2) 3_556
N(2) H(11) 3.415(2) 1_545
N(2) H(12) 3.153(2) 1_545
N(3) H(4) 3.515(2) 3_556
N(3) H(5) 3.51(4) 3_556
C(2) H(8) 3.572(3) 4_555
C(3) H(3) 3.411(3) 2_456
C(3) H(9) 2.848(3) 4_555
C(4) H(2) 3.235(3) 2_446
C(4) H(7) 3.073(3) 4_545
C(4) H(9) 3.457(3) 3_456
C(4) H(9) 3.462(3) 4_555
C(5) H(7) 3.045(3) 4_545
C(7) H(11) 3.330(3) 1_545
C(8) H(1) 3.321(3) 3_456
C(8) H(10) 3.175(3) 3_556
C(9) H(1) 3.266(3) 3_456
C(9) H(2) 3.597(3) 3_456
C(9) H(3) 3.371(3) 4_544
C(9) H(8) 3.397(3) 2_545
C(9) H(10) 2.821(3) 3_556
C(10) H(2) 3.265(3) 3_456
C(10) H(3) 2.970(3) 4_544
C(10) H(4) 3.134(3) 4_544
C(10) H(8) 3.274(3) 2_545
C(10) H(9) 3.228(3) 2_545
C(11) H(2) 3.241(3) 3_456
C(11) H(4) 3.410(3) 4_544
C(11) H(7) 2.821(3) 2_555
C(12) H(2) 3.554(3) 3_456
C(12) H(2) 3.083(3) 4_554
C(12) H(3) 3.545(3) 3_456
C(12) H(4) 3.384(3) 3_556
C(12) H(7) 2.769(3) 2_555
C(13) H(5) 3.31(4) 1_565
C(13) H(6) 3.148(3) 3_556
C(13) H(10) 3.541(3) 3_566
C(13) H(12) 2.980(3) 3_566
H(1) Cl(1) 2.7503(9) 3_466
H(1) N(2) 3.558(2) 3_456
H(1) C(8) 3.321(3) 3_456
H(1) C(9) 3.266(3) 3_456
H(1) H(3) 3.196 2_456
H(1) H(6) 3.353 3_456
H(1) H(8) 3.340 4_555
H(2) Cl(1) 3.3044(8) 4_555
H(2) C(4) 3.235(3) 2_456
H(2) C(9) 3.597(3) 3_456
H(2) C(10) 3.265(3) 3_456
H(2) C(11) 3.241(3) 3_456
H(2) C(12) 3.554(3) 3_456
H(2) C(12) 3.083(3) 4_555
H(2) H(3) 2.644 2_456
H(2) H(4) 3.448 2_456
H(2) H(7) 3.567 3_456
H(2) H(8) 3.524 3_456
H(2) H(8) 3.434 4_555
H(2) H(9) 2.311 4_555
H(3) Cl(1) 3.1799(8) 4_555
H(3) C(3) 3.411(3) 2_446
H(3) C(9) 3.371(3) 4_545
H(3) C(10) 2.970(3) 4_545
H(3) C(12) 3.545(3) 3_456
H(3) H(1) 3.196 2_446
H(3) H(2) 2.644 2_446
H(3) H(6) 3.304 4_545
H(3) H(7) 2.573 4_545
H(3) H(9) 3.415 3_456
H(3) H(9) 3.439 4_555
H(4) Cl(1) 3.5967(10) 3_456
H(4) N(3) 3.515(2) 3_556
H(4) C(10) 3.134(3) 4_545
H(4) C(11) 3.410(3) 4_545
H(4) C(12) 3.384(3) 3_556
H(4) H(2) 3.448 2_446
H(4) H(7) 2.512 4_545
H(4) H(8) 3.065 4_545
H(4) H(9) 3.552 3_556
H(4) H(11) 3.554 1_545
H(5) Pd(1) 3.47(4) 3_556
H(5) S(1) 3.54(4) 3_456
H(5) N(3) 3.51(4) 3_556
H(5) C(13) 3.31(4) 1_545
H(5) H(11) 2.56(4) 1_545
H(5) H(12) 3.34(4) 1_545
H(6) Cl(1) 3.1256(9) 1_545
H(6) C(13) 3.148(3) 3_556
H(6) H(1) 3.353 3_456
H(6) H(3) 3.304 4_544
H(6) H(8) 2.870 2_545
H(6) H(10) 2.181 3_556
H(6) H(11) 3.483 3_556
H(6) H(12) 3.328 1_545
H(7) C(4) 3.073(3) 4_544
H(7) C(5) 3.045(3) 4_544
H(7) C(11) 2.821(3) 2_545
H(7) C(12) 2.769(3) 2_545
H(7) H(2) 3.567 3_456
H(7) H(3) 2.573 4_544
H(7) H(4) 2.512 4_544
H(7) H(8) 2.611 2_545
H(7) H(9) 2.490 2_545
H(8) C(2) 3.572(3) 4_554
H(8) C(9) 3.397(3) 2_555
H(8) C(10) 3.274(3) 2_555
H(8) H(1) 3.340 4_554
H(8) H(2) 3.524 3_456
H(8) H(2) 3.434 4_554
H(8) H(4) 3.065 4_544
H(8) H(6) 2.870 2_555
H(8) H(7) 2.611 2_555
H(9) C(3) 2.848(3) 4_554
H(9) C(4) 3.457(3) 3_456
H(9) C(4) 3.462(3) 4_554
H(9) C(10) 3.228(3) 2_555
H(9) H(2) 2.311 4_554
H(9) H(3) 3.415 3_456
H(9) H(3) 3.439 4_554
H(9) H(4) 3.552 3_556
H(9) H(7) 2.490 2_555
H(10) N(2) 2.851(2) 3_556
H(10) C(8) 3.175(3) 3_556
H(10) C(9) 2.821(3) 3_556
H(10) C(13) 3.541(3) 3_566
H(10) H(6) 2.181 3_556
H(10) H(12) 2.680 3_566
H(11) Cl(1) 3.3689(11) 3_466
H(11) S(1) 3.1684(7) 3_466
H(11) N(2) 3.415(2) 1_565
H(11) C(7) 3.330(3) 1_565
H(11) H(4) 3.554 1_565
H(11) H(5) 2.56(4) 1_565
H(11) H(6) 3.483 3_556
H(11) H(12) 3.418 3_566
H(12) N(2) 3.153(2) 1_565
H(12) C(13) 2.980(3) 3_566
H(12) H(5) 3.34(4) 1_565
H(12) H(6) 3.328 1_565
H(12) H(10) 2.680 3_566
H(12) H(11) 3.418 3_566
H(12) H(12) 2.466 3_566

loop_
_geom_torsion_atom_site_label_1
_geom_torsion_atom_site_label_2
_geom_torsion_atom_site_label_3
_geom_torsion_atom_site_label_4
_geom_torsion
Cl(1) Pd(1) S(1) C(1) -175.34(11)
Cl(1) Pd(1) S(1) C(13) -67.16(12)
Cl(1) Pd(1) N(1) N(2) -15.6(10)
Cl(1) Pd(1) N(1) C(7) 163.6(7)
Cl(1) Pd(1) N(3) C(8) -179.81(19)
Cl(1) Pd(1) N(3) C(12) -3.3(2)
S(1) Pd(1) N(1) N(2) 176.47(18)
S(1) Pd(1) N(1) C(7) -4.4(2)
N(1) Pd(1) S(1) C(1) 3.64(13)
N(1) Pd(1) S(1) C(13) 111.81(13)
S(1) Pd(1) N(3) C(8) -51.5(12)
S(1) Pd(1) N(3) C(12) 125.1(10)
N(3) Pd(1) S(1) C(1) 56.1(11)
N(3) Pd(1) S(1) C(13) 164.3(11)
N(1) Pd(1) N(3) C(8) 1.5(2)
N(1) Pd(1) N(3) C(12) 178.0(2)
N(3) Pd(1) N(1) N(2) -0.39(19)
N(3) Pd(1) N(1) C(7) 178.8(2)
Pd(1) S(1) C(1) C(2) -179.2(2)
Pd(1) S(1) C(1) C(6) -2.7(2)
C(13) S(1) C(1) C(2) 69.6(2)
C(13) S(1) C(1) C(6) -113.9(2)
Pd(1) N(1) N(2) C(8) -0.8(3)
Pd(1) N(1) C(7) C(6) 3.1(4)
N(2) N(1) C(7) C(6) -177.7(2)
C(7) N(1) N(2) C(8) 179.9(2)
N(1) N(2) C(8) N(3) 2.3(3)
N(1) N(2) C(8) C(9) -177.2(2)
Pd(1) N(3) C(8) N(2) -2.6(3)
Pd(1) N(3) C(8) C(9) 176.9(2)
Pd(1) N(3) C(12) C(11) -176.2(2)
C(8) N(3) C(12) C(11) 0.1(3)
C(12) N(3) C(8) N(2) -179.5(2)
C(12) N(3) C(8) C(9) 0.1(3)
S(1) C(1) C(2) C(3) 178.9(2)
S(1) C(1) C(6) C(5) -177.7(2)
S(1) C(1) C(6) C(7) 0.6(4)
C(2) C(1) C(6) C(5) -1.4(4)
C(2) C(1) C(6) C(7) 176.9(3)
C(6) C(1) C(2) C(3) 2.2(4)
C(1) C(2) C(3) C(4) -1.1(4)
C(2) C(3) C(4) C(5) -0.9(4)
C(3) C(4) C(5) C(6) 1.8(4)
C(4) C(5) C(6) C(1) -0.6(4)
C(4) C(5) C(6) C(7) -179.1(2)
C(1) C(6) C(7) N(1) -0.4(5)
C(5) C(6) C(7) N(1) 177.9(3)
N(2) C(8) C(9) C(10) 179.6(2)
N(3) C(8) C(9) C(10) 0.1(3)
C(8) C(9) C(10) C(11) -0.4(4)
C(9) C(10) C(11) C(12) 0.6(4)
C(10) C(11) C(12) N(3) -0.4(4)
